data_7045540
loop_
_publ_author_name
'Drover, Marcus W.'
'Peters, Jonas C.'

_publ_section_title
;
 Expanding the allyl analogy: accessing \h<sup>3</sup>-P,B,P
 diphosphinoborane complexes of group 10.
;
_journal_issue 11
_journal_name_full 'Dalton transactions (Cambridge, England : 2003)'
_journal_page_first 3733
_journal_page_last 3738
_journal_paper_doi 10.1039/c8dt00058a
_journal_volume 47
_journal_year 2018
_chemical_formula_moiety 'C35 H37 B P2 Pt'
_chemical_formula_sum 'C35 H37 B P2 Pt'
_chemical_formula_weight 725.48
_chemical_name_systematic 'platinum complex'
_space_group_crystal_system triclinic
_space_group_IT_number 2
_space_group_name_Hall '-P 1'
_space_group_name_H-M_alt 'P -1'
_symmetry_space_group_name_Hall '-P 1'
_symmetry_space_group_name_H-M 'P -1'
_atom_sites_solution_hydrogens geom
_atom_sites_solution_primary direct
_audit_creation_date 2017-10-23
_audit_creation_method
;
Olex2 1.2
(compiled Aug 10 2017 17:28:52 for OlexSys, GUI svn.r5381)
;
_audit_update_record
;
2017-10-23 deposited with the CCDC.
2018-02-05 downloaded from the CCDC.
;
_cell_angle_alpha 96.138(7)
_cell_angle_beta 109.587(7)
_cell_angle_gamma 100.699(7)
_cell_formula_units_Z 2
_cell_length_a 10.4431(11)
_cell_length_b 12.0491(12)
_cell_length_c 13.1755(12)
_cell_measurement_reflns_used 4197
_cell_measurement_temperature 100(2)
_cell_measurement_theta_max 25.456
_cell_measurement_theta_min 2.417
_cell_volume 1508.9(3)
_computing_cell_refinement 'SAINT v8.37A (Bruker, 2015)'
_computing_data_reduction 'SAINT v8.37A (Bruker, 2015)'
_computing_molecular_graphics 'Olex2 (Dolomanov et al., 2009)'
_computing_publication_material 'Olex2 (Dolomanov et al., 2009)'
_computing_structure_refinement 'ShelXL (Sheldrick, 2015)'
_computing_structure_solution 'SIR2004 (Burla et al., 2007)'
_diffrn_ambient_temperature 100(2)
_diffrn_measured_fraction_theta_full 0.926
_diffrn_measured_fraction_theta_max 0.912
_diffrn_measurement_device_type 'Bruker AXS D8 Venture Kappa'
_diffrn_radiation_type MoK\a
_diffrn_radiation_wavelength 0.71073
_diffrn_reflns_av_R_equivalents 0.0791
_diffrn_reflns_av_unetI/netI 0.0899
_diffrn_reflns_Laue_measured_fraction_full 0.926
_diffrn_reflns_Laue_measured_fraction_max 0.912
_diffrn_reflns_limit_h_max 13
_diffrn_reflns_limit_h_min -13
_diffrn_reflns_limit_k_max 15
_diffrn_reflns_limit_k_min -15
_diffrn_reflns_limit_l_max 17
_diffrn_reflns_limit_l_min -17
_diffrn_reflns_number 22528
_diffrn_reflns_point_group_measured_fraction_full 0.926
_diffrn_reflns_point_group_measured_fraction_max 0.912
_diffrn_reflns_theta_full 25.242
_diffrn_reflns_theta_max 27.788
_diffrn_reflns_theta_min 1.669
_exptl_absorpt_coefficient_mu 4.778
_exptl_absorpt_correction_T_max 0.7456
_exptl_absorpt_correction_T_min 0.4931
_exptl_absorpt_correction_type multi-scan
_exptl_absorpt_process_details
;
SADABS-2016/2 (Bruker,2016) was used for absorption correction.
wR2(int) was 0.0754 before and 0.0428 after correction.
The Ratio of minimum to maximum transmission is 0.6613.
The \l/2 correction factor is Not present.
;
_exptl_crystal_colour 'clear colourless'
_exptl_crystal_colour_lustre clear
_exptl_crystal_colour_primary colourless
_exptl_crystal_density_diffrn 1.597
_exptl_crystal_description block
_exptl_crystal_F_000 720
_exptl_crystal_size_max 0.253
_exptl_crystal_size_mid 0.191
_exptl_crystal_size_min 0.083
_refine_diff_density_max 4.238
_refine_diff_density_min -1.862
_refine_diff_density_rms 0.244
_refine_ls_extinction_method none
_refine_ls_goodness_of_fit_ref 1.051
_refine_ls_hydrogen_treatment constr
_refine_ls_matrix_type full
_refine_ls_number_parameters 357
_refine_ls_number_reflns 6510
_refine_ls_number_restraints 336
_refine_ls_restrained_S_all 1.025
_refine_ls_R_factor_all 0.0845
_refine_ls_R_factor_gt 0.0567
_refine_ls_shift/su_max 0.000
_refine_ls_shift/su_mean 0.000
_refine_ls_structure_factor_coef Fsqd
_refine_ls_weighting_details 'w=1/[\s^2^(Fo^2^)+(0.0855P)^2^+0.3412P] where P=(Fo^2^+2Fc^2^)/3'
_refine_ls_weighting_scheme calc
_refine_ls_wR_factor_gt 0.1341
_refine_ls_wR_factor_ref 0.1487
_reflns_Friedel_coverage 0.000
_reflns_number_gt 4957
_reflns_number_total 6510
_reflns_threshold_expression 'I > 2\s(I)'
_cod_data_source_file c8dt00058a2.cif
_cod_data_source_block a17013_0m
_cod_depositor_comments 'Adding full bibliography for 7045536--7045541.cif.'
_cod_database_code 7045540
_shelx_shelxl_version_number 2016/6
_shelx_space_group_comment
;
The symmetry employed for this shelxl refinement is uniquely defined
by the following loop, which should always be used as a source of
symmetry information in preference to the above space-group names.
They are only intended as comments.
;
_shelx_estimated_absorpt_t_max 0.692
_shelx_estimated_absorpt_t_min 0.378
_olex2_refinement_description
;
1. Fixed Uiso
 At 1.2 times of:
  All C(H) groups
 At 1.5 times of:
  All C(H,H,H) groups
2. Rigid body (RIGU) restrains
 All non-hydrogen atoms
 with sigma for 1-2 distances of 0.004 and sigma for 1-3 distances of 0.004
 All non-hydrogen atoms
 with sigma for 1-2 distances of 0.004 and sigma for 1-3 distances of 0.004
3.a Aromatic/amide H refined with riding coordinates:
 C4(H4), C5(H5), C6(H6), C7(H7), C8(H8), C10(H10), C11(H11), C12(H12),
 C13(H13), C14(H14), C17(H17), C19(H19), C25(H25), C26(H26), C27(H27), C28(H28),
  C29(H29), C30(H30), C32(H32), C33(H33), C34(H34), C35(H35)
3.b Idealised Me refined as rotating group:
 C1(H1A,H1B,H1C), C2(H2A,H2B,H2C), C21(H21A,H21B,H21C), C22(H22A,H22B,H22C),
 C23(H23A,H23B,H23C)
;
_olex2_submission_special_instructions 'No special instructions were received'

loop_
_space_group_symop_operation_xyz
'x, y, z'
'-x, -y, -z'

loop_
_atom_site_label
_atom_site_type_symbol
_atom_site_fract_x
_atom_site_fract_y
_atom_site_fract_z
_atom_site_U_iso_or_equiv
_atom_site_adp_type
_atom_site_occupancy
_atom_site_site_symmetry_order
_atom_site_calc_flag
_atom_site_refinement_flags_posn
_atom_site_refinement_flags_adp
Pt1 Pt 0.22968(4) 0.27607(3) 0.57289(3) 0.01970(12) Uani 1 1 d . U
P1 P 0.3262(3) 0.41607(18) 0.73013(17) 0.0188(5) Uani 1 1 d . U
P2 P 0.4186(3) 0.20635(18) 0.66576(17) 0.0193(5) Uani 1 1 d . U
C1 C 0.0737(11) 0.3537(8) 0.4839(8) 0.028(2) Uani 1 1 d . U
H1A H 0.083155 0.363087 0.413624 0.042 Uiso 1 1 calc GR .
H1B H 0.083891 0.429134 0.525928 0.042 Uiso 1 1 calc GR .
H1C H -0.018696 0.305081 0.470798 0.042 Uiso 1 1 calc GR .
C2 C 0.1561(10) 0.1459(7) 0.4344(7) 0.0195(18) Uani 1 1 d . U
H2A H 0.054214 0.132367 0.400449 0.029 Uiso 1 1 calc GR .
H2B H 0.180920 0.075135 0.456162 0.029 Uiso 1 1 calc GR .
H2C H 0.198835 0.169228 0.381831 0.029 Uiso 1 1 calc GR .
C3 C 0.4816(10) 0.5221(7) 0.7441(7) 0.0204(18) Uani 1 1 d . U
C4 C 0.5218(11) 0.5358(7) 0.6539(7) 0.025(2) Uani 1 1 d . U
H4 H 0.464885 0.490868 0.583964 0.029 Uiso 1 1 calc R .
C5 C 0.6435(11) 0.6139(7) 0.6656(7) 0.025(2) Uani 1 1 d . U
H5 H 0.669649 0.622413 0.603938 0.030 Uiso 1 1 calc R .
C6 C 0.7272(11) 0.6800(7) 0.7678(7) 0.026(2) Uani 1 1 d . U
H6 H 0.812218 0.731995 0.776652 0.031 Uiso 1 1 calc R .
C7 C 0.6862(11) 0.6695(8) 0.8564(7) 0.026(2) Uani 1 1 d . U
H7 H 0.742642 0.716036 0.925680 0.031 Uiso 1 1 calc R .
C8 C 0.5641(10) 0.5923(7) 0.8459(7) 0.0205(18) Uani 1 1 d . U
H8 H 0.536526 0.587014 0.907316 0.025 Uiso 1 1 calc R .
C9 C 0.2394(10) 0.4904(7) 0.8042(7) 0.0192(17) Uani 1 1 d . U
C10 C 0.2277(10) 0.4585(7) 0.9000(7) 0.0223(19) Uani 1 1 d . U
H10 H 0.262816 0.395459 0.925774 0.027 Uiso 1 1 calc R .
C11 C 0.1649(11) 0.5187(7) 0.9578(7) 0.025(2) Uani 1 1 d . U
H11 H 0.156621 0.495973 1.022590 0.031 Uiso 1 1 calc R .
C12 C 0.1143(11) 0.6115(7) 0.9218(7) 0.0250(19) Uani 1 1 d . U
H12 H 0.072502 0.653198 0.961992 0.030 Uiso 1 1 calc R .
C13 C 0.1258(11) 0.6428(8) 0.8255(7) 0.026(2) Uani 1 1 d . U
H13 H 0.091027 0.706079 0.799884 0.031 Uiso 1 1 calc R .
C14 C 0.1875(10) 0.5826(7) 0.7671(7) 0.0220(18) Uani 1 1 d . U
H14 H 0.194314 0.604435 0.701562 0.026 Uiso 1 1 calc R .
C15 C 0.2817(10) 0.1904(7) 0.8295(7) 0.0194(16) Uani 1 1 d . U
C16 C 0.1392(11) 0.1406(7) 0.7998(7) 0.0238(18) Uani 1 1 d . U
C17 C 0.0977(11) 0.0558(8) 0.8558(8) 0.0262(19) Uani 1 1 d . U
H17 H 0.001037 0.020666 0.834099 0.031 Uiso 1 1 calc R .
C18 C 0.1922(11) 0.0219(8) 0.9408(7) 0.0260(19) Uani 1 1 d . U
C19 C 0.3325(11) 0.0745(7) 0.9730(7) 0.0240(18) Uani 1 1 d . U
H19 H 0.398611 0.053143 1.032434 0.029 Uiso 1 1 calc R .
C20 C 0.3786(11) 0.1586(7) 0.9195(7) 0.0218(17) Uani 1 1 d . U
C21 C 0.5329(11) 0.2118(8) 0.9573(7) 0.029(2) Uani 1 1 d . U
H21A H 0.572020 0.176710 0.907445 0.043 Uiso 1 1 calc GR .
H21B H 0.579584 0.198807 1.031496 0.043 Uiso 1 1 calc GR .
H21C H 0.547688 0.294578 0.957405 0.043 Uiso 1 1 calc GR .
C22 C 0.0276(11) 0.1719(8) 0.7095(7) 0.027(2) Uani 1 1 d . U
H22A H 0.043531 0.255747 0.718601 0.041 Uiso 1 1 calc GR .
H22B H -0.064177 0.139527 0.712328 0.041 Uiso 1 1 calc GR .
H22C H 0.030535 0.141036 0.638672 0.041 Uiso 1 1 calc GR .
C23 C 0.1453(12) -0.0714(8) 0.9978(8) 0.028(2) Uani 1 1 d . U
H23A H 0.162341 -0.038078 1.073697 0.041 Uiso 1 1 calc GR .
H23B H 0.198072 -0.130618 0.997335 0.041 Uiso 1 1 calc GR .
H23C H 0.045226 -0.105818 0.959414 0.041 Uiso 1 1 calc GR .
C24 C 0.4234(10) 0.0590(7) 0.6744(7) 0.0209(17) Uani 1 1 d . U
C25 C 0.3040(11) -0.0188(7) 0.6672(7) 0.0232(18) Uani 1 1 d . U
H25 H 0.216880 0.002427 0.646752 0.028 Uiso 1 1 calc R .
C26 C 0.3112(12) -0.1283(8) 0.6899(8) 0.030(2) Uani 1 1 d . U
H26 H 0.229446 -0.180282 0.687612 0.036 Uiso 1 1 calc R .
C27 C 0.4352(13) -0.1616(8) 0.7155(8) 0.033(2) Uani 1 1 d . U
H27 H 0.439268 -0.236478 0.730623 0.039 Uiso 1 1 calc R .
C28 C 0.5528(13) -0.0866(8) 0.7191(8) 0.033(2) Uani 1 1 d . U
H28 H 0.638602 -0.109754 0.735980 0.039 Uiso 1 1 calc R .
C29 C 0.5474(12) 0.0241(8) 0.6979(8) 0.029(2) Uani 1 1 d . U
H29 H 0.629328 0.075517 0.699769 0.034 Uiso 1 1 calc R .
C30 C 0.5920(11) 0.2786(8) 0.5550(7) 0.0238(19) Uani 1 1 d . U
H30 H 0.514917 0.240988 0.490215 0.029 Uiso 1 1 calc R .
C31 C 0.5828(10) 0.2768(7) 0.6572(7) 0.0202(17) Uani 1 1 d . U
C32 C 0.6955(10) 0.3305(7) 0.7515(7) 0.0216(18) Uani 1 1 d . U
H32 H 0.687675 0.329422 0.821144 0.026 Uiso 1 1 calc R .
C33 C 0.8199(11) 0.3858(8) 0.7441(8) 0.029(2) Uani 1 1 d . U
H33 H 0.897809 0.421302 0.808955 0.035 Uiso 1 1 calc R .
C34 C 0.8313(11) 0.3896(8) 0.6435(8) 0.027(2) Uani 1 1 d . U
H34 H 0.916577 0.428060 0.638633 0.032 Uiso 1 1 calc R .
C35 C 0.7176(11) 0.3370(8) 0.5493(8) 0.028(2) Uani 1 1 d . U
H35 H 0.725037 0.340657 0.479779 0.033 Uiso 1 1 calc R .
B1 B 0.3452(12) 0.2731(8) 0.7636(8) 0.022(2) Uani 1 1 d . U

loop_
_atom_site_aniso_label
_atom_site_aniso_U_11
_atom_site_aniso_U_22
_atom_site_aniso_U_33
_atom_site_aniso_U_23
_atom_site_aniso_U_13
_atom_site_aniso_U_12
Pt1 0.0194(2) 0.02104(17) 0.01911(16) 0.00590(11) 0.00868(13) 0.00152(12)
P1 0.0198(14) 0.0196(10) 0.0185(9) 0.0066(8) 0.0090(9) 0.0029(9)
P2 0.0170(14) 0.0203(10) 0.0212(10) 0.0060(8) 0.0079(9) 0.0031(9)
C1 0.023(6) 0.031(5) 0.029(4) 0.006(4) 0.011(4) 0.003(4)
C2 0.016(5) 0.019(4) 0.024(4) 0.004(3) 0.009(4) 0.001(3)
C3 0.024(5) 0.017(4) 0.022(3) 0.008(3) 0.011(3) 0.002(3)
C4 0.032(6) 0.021(4) 0.023(4) 0.006(3) 0.015(4) 0.002(4)
C5 0.027(6) 0.025(4) 0.028(4) 0.013(3) 0.015(4) 0.006(4)
C6 0.025(6) 0.023(4) 0.031(4) 0.010(3) 0.012(4) 0.002(4)
C7 0.024(6) 0.026(4) 0.024(4) 0.006(3) 0.007(4) 0.000(4)
C8 0.015(5) 0.027(4) 0.020(3) 0.005(3) 0.006(3) 0.007(3)
C9 0.015(5) 0.019(4) 0.020(3) 0.003(3) 0.004(3) 0.001(3)
C10 0.023(6) 0.024(4) 0.018(4) 0.006(3) 0.006(4) 0.004(3)
C11 0.024(6) 0.027(4) 0.027(4) 0.008(3) 0.012(4) 0.003(4)
C12 0.023(6) 0.025(4) 0.028(4) 0.002(3) 0.013(4) 0.001(3)
C13 0.031(6) 0.025(4) 0.025(4) 0.006(3) 0.012(4) 0.006(4)
C14 0.015(5) 0.028(4) 0.021(4) 0.007(3) 0.004(4) 0.004(3)
C15 0.023(4) 0.022(4) 0.020(3) 0.007(3) 0.014(3) 0.008(3)
C16 0.024(5) 0.025(4) 0.029(4) 0.007(3) 0.017(3) 0.009(3)
C17 0.024(5) 0.026(4) 0.033(4) 0.009(3) 0.015(4) 0.005(4)
C18 0.030(5) 0.027(4) 0.026(4) 0.009(3) 0.016(4) 0.006(4)
C19 0.031(5) 0.026(4) 0.020(4) 0.006(3) 0.013(4) 0.010(3)
C20 0.027(5) 0.020(4) 0.021(4) 0.002(3) 0.014(3) 0.006(3)
C21 0.030(5) 0.034(5) 0.021(4) 0.006(4) 0.010(4) 0.002(4)
C22 0.019(5) 0.034(5) 0.030(4) 0.012(4) 0.013(4) -0.003(4)
C23 0.028(6) 0.030(5) 0.035(5) 0.016(4) 0.018(5) 0.012(4)
C24 0.021(5) 0.023(4) 0.019(4) 0.004(3) 0.009(4) 0.003(3)
C25 0.024(5) 0.024(4) 0.024(4) 0.006(3) 0.011(4) 0.007(3)
C26 0.034(6) 0.021(4) 0.035(5) 0.006(3) 0.016(4) 0.000(4)
C27 0.046(6) 0.021(4) 0.034(5) 0.005(4) 0.016(5) 0.012(4)
C28 0.034(6) 0.025(4) 0.035(5) 0.002(4) 0.006(5) 0.010(4)
C29 0.024(5) 0.026(4) 0.036(5) 0.008(4) 0.010(4) 0.007(4)
C30 0.021(5) 0.030(4) 0.022(4) 0.007(3) 0.011(4) 0.003(4)
C31 0.019(4) 0.020(4) 0.025(3) 0.009(3) 0.010(3) 0.005(3)
C32 0.015(5) 0.030(4) 0.021(3) 0.006(3) 0.007(3) 0.006(3)
C33 0.013(5) 0.040(5) 0.028(4) 0.007(4) 0.003(4) 0.004(4)
C34 0.016(5) 0.028(4) 0.037(4) 0.010(4) 0.010(4) 0.005(4)
C35 0.022(5) 0.037(5) 0.030(4) 0.010(4) 0.016(4) 0.004(4)
B1 0.021(6) 0.021(4) 0.024(4) 0.004(3) 0.011(4) -0.003(4)

loop_
_atom_type_symbol
_atom_type_description
_atom_type_scat_dispersion_real
_atom_type_scat_dispersion_imag
_atom_type_scat_source
C C 0.0033 0.0016 'International Tables Vol C Tables 4.2.6.8 and 6.1.1.4'
H H 0.0000 0.0000 'International Tables Vol C Tables 4.2.6.8 and 6.1.1.4'
B B 0.0013 0.0007 'International Tables Vol C Tables 4.2.6.8 and 6.1.1.4'
P P 0.1023 0.0942 'International Tables Vol C Tables 4.2.6.8 and 6.1.1.4'
Pt Pt -1.7033 8.3905 'International Tables Vol C Tables 4.2.6.8 and 6.1.1.4'

loop_
_geom_angle_atom_site_label_1
_geom_angle_atom_site_label_2
_geom_angle_atom_site_label_3
_geom_angle
P1 Pt1 B1 46.2(2)
P2 Pt1 P1 81.08(8)
P2 Pt1 B1 47.3(3)
C1 Pt1 P1 97.4(3)
C1 Pt1 P2 173.4(3)
C1 Pt1 B1 135.0(4)
C2 Pt1 P1 175.9(3)
C2 Pt1 P2 94.9(3)
C2 Pt1 C1 86.5(4)
C2 Pt1 B1 131.2(3)
C3 P1 Pt1 117.2(3)
C3 P1 C9 104.6(4)
C3 P1 B1 118.6(5)
C9 P1 Pt1 129.3(3)
C9 P1 B1 114.8(4)
B1 P1 Pt1 69.3(3)
C24 P2 Pt1 127.7(3)
C24 P2 C31 107.3(4)
C24 P2 B1 113.2(4)
C31 P2 Pt1 114.6(3)
C31 P2 B1 121.5(4)
B1 P2 Pt1 69.1(4)
Pt1 C1 H1A 109.5
Pt1 C1 H1B 109.5
Pt1 C1 H1C 109.5
H1A C1 H1B 109.5
H1A C1 H1C 109.5
H1B C1 H1C 109.5
Pt1 C2 H2A 109.5
Pt1 C2 H2B 109.5
Pt1 C2 H2C 109.5
H2A C2 H2B 109.5
H2A C2 H2C 109.5
H2B C2 H2C 109.5
C4 C3 P1 120.9(7)
C4 C3 C8 118.8(8)
C8 C3 P1 120.4(6)
C3 C4 H4 119.6
C5 C4 C3 120.8(8)
C5 C4 H4 119.6
C4 C5 H5 120.0
C4 C5 C6 119.9(8)
C6 C5 H5 120.0
C5 C6 H6 120.2
C7 C6 C5 119.6(9)
C7 C6 H6 120.2
C6 C7 H7 119.4
C6 C7 C8 121.2(8)
C8 C7 H7 119.4
C3 C8 H8 120.2
C7 C8 C3 119.6(7)
C7 C8 H8 120.2
C10 C9 P1 120.9(7)
C14 C9 P1 119.7(6)
C14 C9 C10 119.4(8)
C9 C10 H10 119.9
C11 C10 C9 120.2(9)
C11 C10 H10 119.9
C10 C11 H11 119.7
C12 C11 C10 120.6(8)
C12 C11 H11 119.7
C11 C12 H12 120.5
C11 C12 C13 118.9(8)
C13 C12 H12 120.5
C12 C13 H13 119.7
C14 C13 C12 120.7(9)
C14 C13 H13 119.7
C9 C14 H14 119.9
C13 C14 C9 120.1(8)
C13 C14 H14 119.9
C16 C15 C20 118.6(7)
C16 C15 B1 124.5(8)
C20 C15 B1 116.7(8)
C15 C16 C17 119.0(9)
C15 C16 C22 123.0(7)
C17 C16 C22 118.1(9)
C16 C17 H17 118.8
C18 C17 C16 122.5(10)
C18 C17 H17 118.8
C17 C18 C19 118.5(8)
C17 C18 C23 121.5(9)
C19 C18 C23 120.0(9)
C18 C19 H19 119.5
C18 C19 C20 121.0(9)
C20 C19 H19 119.5
C15 C20 C21 121.0(7)
C19 C20 C15 120.3(9)
C19 C20 C21 118.7(9)
C20 C21 H21A 109.5
C20 C21 H21B 109.5
C20 C21 H21C 109.5
H21A C21 H21B 109.5
H21A C21 H21C 109.5
H21B C21 H21C 109.5
C16 C22 H22A 109.5
C16 C22 H22B 109.5
C16 C22 H22C 109.5
H22A C22 H22B 109.5
H22A C22 H22C 109.5
H22B C22 H22C 109.5
C18 C23 H23A 109.5
C18 C23 H23B 109.5
C18 C23 H23C 109.5
H23A C23 H23B 109.5
H23A C23 H23C 109.5
H23B C23 H23C 109.5
C25 C24 P2 119.7(8)
C25 C24 C29 118.9(8)
C29 C24 P2 121.2(7)
C24 C25 H25 119.9
C24 C25 C26 120.1(10)
C26 C25 H25 119.9
C25 C26 H26 119.7
C27 C26 C25 120.6(9)
C27 C26 H26 119.7
C26 C27 H27 120.2
C28 C27 C26 119.7(9)
C28 C27 H27 120.2
C27 C28 H28 119.9
C27 C28 C29 120.3(11)
C29 C28 H28 119.9
C24 C29 C28 120.3(9)
C24 C29 H29 119.9
C28 C29 H29 119.9
C31 C30 H30 120.8
C31 C30 C35 118.4(9)
C35 C30 H30 120.8
C30 C31 P2 118.9(7)
C32 C31 P2 120.3(6)
C32 C31 C30 120.8(8)
C31 C32 H32 120.1
C31 C32 C33 119.9(8)
C33 C32 H32 120.1
C32 C33 H33 119.8
C34 C33 C32 120.5(9)
C34 C33 H33 119.8
C33 C34 H34 120.3
C33 C34 C35 119.4(9)
C35 C34 H34 120.3
C30 C35 H35 119.5
C34 C35 C30 121.0(8)
C34 C35 H35 119.5
P1 B1 Pt1 64.5(3)
P1 B1 P2 106.9(4)
P2 B1 Pt1 63.6(3)
C15 B1 Pt1 123.7(6)
C15 B1 P1 134.1(7)
C15 B1 P2 116.9(6)

loop_
_geom_bond_atom_site_label_1
_geom_bond_atom_site_label_2
_geom_bond_distance
Pt1 P1 2.318(2)
Pt1 P2 2.305(3)
Pt1 C1 2.103(11)
Pt1 C2 2.093(8)
Pt1 B1 2.403(10)
P1 C3 1.811(9)
P1 C9 1.812(9)
P1 B1 1.852(10)
P2 C24 1.800(9)
P2 C31 1.812(9)
P2 B1 1.889(10)
C1 H1A 0.9800
C1 H1B 0.9800
C1 H1C 0.9800
C2 H2A 0.9800
C2 H2B 0.9800
C2 H2C 0.9800
C3 C4 1.402(11)
C3 C8 1.403(12)
C4 H4 0.9500
C4 C5 1.385(13)
C5 H5 0.9500
C5 C6 1.391(13)
C6 H6 0.9500
C6 C7 1.381(12)
C7 H7 0.9500
C7 C8 1.387(13)
C8 H8 0.9500
C9 C10 1.394(11)
C9 C14 1.389(13)
C10 H10 0.9500
C10 C11 1.389(13)
C11 H11 0.9500
C11 C12 1.385(14)
C12 H12 0.9500
C12 C13 1.398(11)
C13 H13 0.9500
C13 C14 1.386(13)
C14 H14 0.9500
C15 C16 1.398(13)
C15 C20 1.419(13)
C15 B1 1.585(11)
C16 C17 1.409(11)
C16 C22 1.499(14)
C17 H17 0.9500
C17 C18 1.379(14)
C18 C19 1.382(14)
C18 C23 1.513(11)
C19 H19 0.9500
C19 C20 1.399(11)
C20 C21 1.505(14)
C21 H21A 0.9800
C21 H21B 0.9800
C21 H21C 0.9800
C22 H22A 0.9800
C22 H22B 0.9800
C22 H22C 0.9800
C23 H23A 0.9800
C23 H23B 0.9800
C23 H23C 0.9800
C24 C25 1.382(12)
C24 C29 1.382(14)
C25 H25 0.9500
C25 C26 1.393(12)
C26 H26 0.9500
C26 C27 1.372(16)
C27 H27 0.9500
C27 C28 1.367(15)
C28 H28 0.9500
C28 C29 1.399(13)
C29 H29 0.9500
C30 H30 0.9500
C30 C31 1.385(11)
C30 C35 1.398(13)
C31 C32 1.382(13)
C32 H32 0.9500
C32 C33 1.385(13)
C33 H33 0.9500
C33 C34 1.375(12)
C34 H34 0.9500
C34 C35 1.384(14)
C35 H35 0.9500
